data_4065502
loop_
_publ_author_name
'Wuttke, Evelyn'
'N\"agele, Bettina'
'Weibert, Bernhard'
'Kessler, Florian'

_publ_section_title
;
 Palladium Alkynyl and Allenylidene Complexes: Very Efficient Precatalysts
 for C--C Coupling Reactions
;
_journal_issue 22
_journal_name_full Organometallics
_journal_page_first 6270
_journal_paper_doi 10.1021/om200862m
_journal_volume 30
_journal_year 2011
_chemical_formula_moiety 'C32 H60 N2 O2 P2 Pd, 2(B F4)'
_chemical_formula_sum 'C32 H60 B2 F8 N2 O2 P2 Pd'
_chemical_formula_weight 846.78
_chemical_name_systematic
; 
 ? 
;
_space_group_IT_number 14
_symmetry_cell_setting monoclinic
_symmetry_space_group_name_Hall '-P 2ybc'
_symmetry_space_group_name_H-M 'P 1 21/c 1'
_atom_sites_solution_hydrogens geom
_atom_sites_solution_primary direct
_atom_sites_solution_secondary difmap
_audit_creation_method SHELXL-97
_cell_angle_alpha 90.00
_cell_angle_beta 129.296(19)
_cell_angle_gamma 90.00
_cell_formula_units_Z 2
_cell_length_a 10.590(2)
_cell_length_b 15.586(3)
_cell_length_c 15.350(5)
_cell_measurement_reflns_used 38405
_cell_measurement_temperature 100(2)
_cell_measurement_theta_max 27.28
_cell_measurement_theta_min 2.03
_cell_volume 1960.7(10)
_computing_cell_refinement 'STOE X-AREA'
_computing_data_collection 'STOE X-AREA'
_computing_data_reduction 'STOE X-RED'
_computing_structure_refinement 'SHELXL-97 (Sheldrick, 1997)'
_computing_structure_solution 'SHELXS-97 (Sheldrick, 1990)'
_diffrn_ambient_temperature 100(2)
_diffrn_detector_area_resol_mean 6.67
_diffrn_measured_fraction_theta_full 0.995
_diffrn_measured_fraction_theta_max 0.995
_diffrn_measurement_device_type 'STOE IPDS 2T'
_diffrn_measurement_method 'rotation method'
_diffrn_radiation_monochromator graphite
_diffrn_radiation_source 'fine-focus sealed tube'
_diffrn_radiation_type MoK\a
_diffrn_radiation_wavelength 0.71073
_diffrn_reflns_av_R_equivalents 0.0402
_diffrn_reflns_av_sigmaI/netI 0.0228
_diffrn_reflns_limit_h_max 13
_diffrn_reflns_limit_h_min -13
_diffrn_reflns_limit_k_max 17
_diffrn_reflns_limit_k_min -19
_diffrn_reflns_limit_l_max 19
_diffrn_reflns_limit_l_min -19
_diffrn_reflns_number 25256
_diffrn_reflns_theta_full 26.79
_diffrn_reflns_theta_max 26.79
_diffrn_reflns_theta_min 2.16
_exptl_absorpt_coefficient_mu 0.624
_exptl_absorpt_correction_T_max 0.9194
_exptl_absorpt_correction_T_min 0.8060
_exptl_absorpt_correction_type integration
_exptl_absorpt_process_details empirical
_exptl_crystal_colour colourless
_exptl_crystal_density_diffrn 1.434
_exptl_crystal_density_method 'not measured'
_exptl_crystal_description block
_exptl_crystal_F_000 880
_exptl_crystal_size_max 0.500
_exptl_crystal_size_mid 0.450
_exptl_crystal_size_min 0.400
_refine_diff_density_max 0.787
_refine_diff_density_min -0.718
_refine_diff_density_rms 0.066
_refine_ls_extinction_method none
_refine_ls_goodness_of_fit_ref 1.017
_refine_ls_hydrogen_treatment constr
_refine_ls_matrix_type full
_refine_ls_number_parameters 223
_refine_ls_number_reflns 4165
_refine_ls_number_restraints 0
_refine_ls_restrained_S_all 1.017
_refine_ls_R_factor_all 0.0387
_refine_ls_R_factor_gt 0.0311
_refine_ls_shift/su_max 0.000
_refine_ls_shift/su_mean 0.000
_refine_ls_structure_factor_coef Fsqd
_refine_ls_weighting_details 'calc w=1/[\s^2^(Fo^2^)+(0.0311P)^2^+2.7559P] where P=(Fo^2^+2Fc^2^)/3'
_refine_ls_weighting_scheme calc
_refine_ls_wR_factor_gt 0.0691
_refine_ls_wR_factor_ref 0.0717
_reflns_number_gt 3635
_reflns_number_total 4165
_reflns_threshold_expression >2sigma(I)
_cod_data_source_file om200862m_si_001.cif
_cod_data_source_block ewbw07a_(10e'-BF4)
_cod_original_cell_volume 1960.7(8)
_cod_original_sg_symbol_H-M 'P 21/c'
_cod_database_code 4065502

loop_
_symmetry_equiv_pos_as_xyz
'x, y, z'
'-x, y+1/2, -z+1/2'
'-x, -y, -z'
'x, -y-1/2, z-1/2'

loop_
_atom_site_label
_atom_site_type_symbol
_atom_site_fract_x
_atom_site_fract_y
_atom_site_fract_z
_atom_site_U_iso_or_equiv
_atom_site_adp_type
_atom_site_occupancy
_atom_site_symmetry_multiplicity
_atom_site_calc_flag
_atom_site_refinement_flags
Pd1 Pd 0.5000 0.5000 0.5000 0.01243(7) Uani 1 2 d S
P1 P 0.23010(6) 0.45421(3) 0.39408(4) 0.01361(12) Uani 1 1 d .
O1 O 0.71132(19) 0.17686(10) 0.56129(13) 0.0188(3) Uani 1 1 d .
N1 N 0.6022(2) 0.16969(12) 0.64675(15) 0.0160(4) Uani 1 1 d .
C1 C 0.5761(2) 0.38084(14) 0.55461(18) 0.0161(4) Uani 1 1 d .
F1 F 0.2377(2) 0.38032(14) 0.81821(18) 0.0599(6) Uani 1 1 d .
B1 B 0.2629(4) 0.3269(2) 0.7585(3) 0.0318(7) Uani 1 1 d .
C2 C 0.6135(3) 0.30662(14) 0.58193(18) 0.0166(4) Uani 1 1 d .
F2 F 0.3714(3) 0.26465(18) 0.8252(2) 0.0793(8) Uani 1 1 d .
C3 C 0.6419(2) 0.21686(14) 0.59691(17) 0.0156(4) Uani 1 1 d .
F3 F 0.3254(5) 0.37279(17) 0.7193(3) 0.1212(14) Uani 1 1 d .
C4 C 0.5126(3) 0.20430(15) 0.6832(2) 0.0218(5) Uani 1 1 d .
H4A H 0.5008 0.2672 0.6721 0.026 Uiso 1 1 calc R
H4B H 0.5742 0.1924 0.7642 0.026 Uiso 1 1 calc R
F4 F 0.1231(3) 0.2893(2) 0.6727(3) 0.1285(16) Uani 1 1 d .
C5 C 0.3449(3) 0.16268(16) 0.6148(2) 0.0255(5) Uani 1 1 d .
H5A H 0.2798 0.1795 0.5348 0.031 Uiso 1 1 calc R
H5B H 0.2872 0.1833 0.6423 0.031 Uiso 1 1 calc R
C6 C 0.3601(3) 0.06493(16) 0.6248(2) 0.0252(5) Uani 1 1 d .
H6A H 0.4157 0.0477 0.7036 0.030 Uiso 1 1 calc R
H6B H 0.2500 0.0388 0.5765 0.030 Uiso 1 1 calc R
C7 C 0.4569(3) 0.03252(16) 0.5890(2) 0.0222(5) Uani 1 1 d .
H7A H 0.4707 -0.0304 0.5994 0.027 Uiso 1 1 calc R
H7B H 0.3960 0.0450 0.5081 0.027 Uiso 1 1 calc R
C8 C 0.6234(3) 0.07521(14) 0.65791(19) 0.0182(4) Uani 1 1 d .
H8A H 0.6886 0.0586 0.7380 0.022 Uiso 1 1 calc R
H8B H 0.6824 0.0562 0.6309 0.022 Uiso 1 1 calc R
C9 C 0.7573(3) 0.22853(15) 0.5048(2) 0.0233(5) Uani 1 1 d .
H9A H 0.8519 0.2656 0.5600 0.028 Uiso 1 1 calc R
H9B H 0.6652 0.2655 0.4464 0.028 Uiso 1 1 calc R
C10 C 0.8002(3) 0.16693(16) 0.4525(2) 0.0269(5) Uani 1 1 d .
H10A H 0.8318 0.1989 0.4140 0.040 Uiso 1 1 calc R
H10B H 0.7055 0.1307 0.3981 0.040 Uiso 1 1 calc R
H10C H 0.8914 0.1308 0.5113 0.040 Uiso 1 1 calc R
C11 C 0.1218(3) 0.44580(15) 0.24316(18) 0.0201(5) Uani 1 1 d .
H11A H 0.1810 0.4049 0.2311 0.024 Uiso 1 1 calc R
H11B H 0.0120 0.4216 0.2063 0.024 Uiso 1 1 calc R
C12 C 0.1026(3) 0.53045(17) 0.1862(2) 0.0270(5) Uani 1 1 d .
H12A H 0.0438 0.5205 0.1058 0.040 Uiso 1 1 calc R
H12B H 0.2106 0.5543 0.2206 0.040 Uiso 1 1 calc R
H12C H 0.0410 0.5709 0.1954 0.040 Uiso 1 1 calc R
C13 C 0.1079(3) 0.52782(15) 0.40573(19) 0.0181(4) Uani 1 1 d .
H13A H 0.0970 0.5829 0.3693 0.022 Uiso 1 1 calc R
H13B H -0.0027 0.5035 0.3650 0.022 Uiso 1 1 calc R
C14 C 0.1826(3) 0.54486(17) 0.5279(2) 0.0266(5) Uani 1 1 d .
H14A H 0.1130 0.5849 0.5298 0.040 Uiso 1 1 calc R
H14B H 0.2915 0.5698 0.5684 0.040 Uiso 1 1 calc R
H14C H 0.1910 0.4908 0.5638 0.040 Uiso 1 1 calc R
C15 C 0.2055(3) 0.34885(14) 0.43356(19) 0.0188(4) Uani 1 1 d .
H15A H 0.2730 0.3073 0.4303 0.023 Uiso 1 1 calc R
H15B H 0.2496 0.3517 0.5128 0.023 Uiso 1 1 calc R
C16 C 0.0315(3) 0.31387(16) 0.3623(2) 0.0256(5) Uani 1 1 d .
H16A H 0.0324 0.2575 0.3909 0.038 Uiso 1 1 calc R
H16B H -0.0129 0.3084 0.2838 0.038 Uiso 1 1 calc R
H16C H -0.0367 0.3533 0.3663 0.038 Uiso 1 1 calc R

loop_
_atom_site_aniso_label
_atom_site_aniso_U_11
_atom_site_aniso_U_22
_atom_site_aniso_U_33
_atom_site_aniso_U_23
_atom_site_aniso_U_13
_atom_site_aniso_U_12
Pd1 0.01079(11) 0.01090(11) 0.01515(11) 0.00003(9) 0.00800(9) -0.00043(9)
P1 0.0116(2) 0.0144(3) 0.0144(2) -0.0004(2) 0.0081(2) -0.0011(2)
O1 0.0225(8) 0.0146(7) 0.0241(8) 0.0031(6) 0.0170(7) 0.0022(6)
N1 0.0156(9) 0.0140(9) 0.0173(9) 0.0009(7) 0.0099(8) 0.0003(7)
C1 0.0105(9) 0.0190(11) 0.0165(10) -0.0008(9) 0.0074(9) -0.0013(8)
F1 0.0501(12) 0.0632(14) 0.0552(12) -0.0274(10) 0.0281(10) -0.0035(10)
B1 0.0281(15) 0.0234(14) 0.0282(15) -0.0019(12) 0.0104(13) 0.0010(12)
C2 0.0137(10) 0.0168(11) 0.0186(10) -0.0014(8) 0.0098(9) -0.0019(8)
F2 0.0799(16) 0.0985(19) 0.0604(14) 0.0432(14) 0.0450(13) 0.0565(15)
C3 0.0120(9) 0.0145(10) 0.0145(10) -0.0004(8) 0.0056(8) -0.0002(8)
F3 0.271(5) 0.0551(15) 0.111(2) -0.0229(15) 0.156(3) -0.053(2)
C4 0.0286(12) 0.0198(11) 0.0236(12) -0.0022(9) 0.0197(10) -0.0020(9)
F4 0.0250(10) 0.133(3) 0.138(3) -0.108(2) 0.0096(13) -0.0017(13)
C5 0.0257(12) 0.0220(12) 0.0361(14) 0.0006(10) 0.0230(12) 0.0005(10)
C6 0.0238(12) 0.0228(12) 0.0311(13) 0.0015(10) 0.0184(11) -0.0030(10)
C7 0.0225(11) 0.0176(10) 0.0234(11) -0.0018(9) 0.0130(10) -0.0035(9)
C8 0.0197(11) 0.0136(10) 0.0196(11) 0.0027(8) 0.0116(9) 0.0000(8)
C9 0.0282(12) 0.0192(11) 0.0311(13) 0.0039(10) 0.0228(11) -0.0008(10)
C10 0.0352(14) 0.0230(12) 0.0327(13) 0.0036(10) 0.0263(12) 0.0026(10)
C11 0.0188(10) 0.0229(11) 0.0163(10) -0.0033(9) 0.0100(9) -0.0045(9)
C12 0.0321(13) 0.0297(13) 0.0187(11) 0.0011(10) 0.0158(11) -0.0014(11)
C13 0.0149(10) 0.0192(10) 0.0230(11) -0.0016(9) 0.0133(9) 0.0005(8)
C14 0.0313(13) 0.0295(13) 0.0283(13) -0.0044(11) 0.0233(11) -0.0019(11)
C15 0.0137(10) 0.0178(11) 0.0223(11) 0.0026(9) 0.0101(9) -0.0023(8)
C16 0.0152(11) 0.0240(12) 0.0325(13) 0.0031(10) 0.0128(10) -0.0044(9)

loop_
_atom_type_symbol
_atom_type_description
_atom_type_scat_dispersion_real
_atom_type_scat_dispersion_imag
_atom_type_scat_source
C C 0.0033 0.0016 'International Tables Vol C Tables 4.2.6.8 and 6.1.1.4'
H H 0.0000 0.0000 'International Tables Vol C Tables 4.2.6.8 and 6.1.1.4'
B B 0.0013 0.0007 'International Tables Vol C Tables 4.2.6.8 and 6.1.1.4'
F F 0.0171 0.0103 'International Tables Vol C Tables 4.2.6.8 and 6.1.1.4'
N N 0.0061 0.0033 'International Tables Vol C Tables 4.2.6.8 and 6.1.1.4'
O O 0.0106 0.0060 'International Tables Vol C Tables 4.2.6.8 and 6.1.1.4'
P P 0.1023 0.0942 'International Tables Vol C Tables 4.2.6.8 and 6.1.1.4'
Pd Pd -0.9988 1.0072 'International Tables Vol C Tables 4.2.6.8 and 6.1.1.4'

loop_
_geom_angle_atom_site_label_1
_geom_angle_atom_site_label_2
_geom_angle_atom_site_label_3
_geom_angle
_geom_angle_site_symmetry_1
_geom_angle_site_symmetry_3
C1 Pd1 C1 180.0 . 3_666
C1 Pd1 P1 89.91(6) . .
C1 Pd1 P1 90.09(6) 3_666 .
C1 Pd1 P1 90.09(6) . 3_666
C1 Pd1 P1 89.91(6) 3_666 3_666
P1 Pd1 P1 180.0 . 3_666
C13 P1 C15 105.94(11) . .
C13 P1 C11 104.79(11) . .
C15 P1 C11 104.45(11) . .
C13 P1 Pd1 111.85(8) . .
C15 P1 Pd1 114.43(7) . .
C11 P1 Pd1 114.49(8) . .
C3 O1 C9 117.68(17) . .
C3 N1 C4 122.58(19) . .
C3 N1 C8 122.99(18) . .
C4 N1 C8 113.97(17) . .
C2 C1 Pd1 176.1(2) . .
F4 B1 F3 110.0(3) . .
F4 B1 F2 108.1(3) . .
F3 B1 F2 107.3(3) . .
F4 B1 F1 110.9(3) . .
F3 B1 F1 109.4(3) . .
F2 B1 F1 111.0(3) . .
C1 C2 C3 171.6(2) . .
N1 C3 O1 116.57(19) . .
N1 C3 C2 122.4(2) . .
O1 C3 C2 121.04(19) . .
N1 C4 C5 109.43(19) . .
N1 C4 H4A 109.8 . .
C5 C4 H4A 109.8 . .
N1 C4 H4B 109.8 . .
C5 C4 H4B 109.8 . .
H4A C4 H4B 108.2 . .
C4 C5 C6 110.7(2) . .
C4 C5 H5A 109.5 . .
C6 C5 H5A 109.5 . .
C4 C5 H5B 109.5 . .
C6 C5 H5B 109.5 . .
H5A C5 H5B 108.1 . .
C7 C6 C5 110.24(19) . .
C7 C6 H6A 109.6 . .
C5 C6 H6A 109.6 . .
C7 C6 H6B 109.6 . .
C5 C6 H6B 109.6 . .
H6A C6 H6B 108.1 . .
C8 C7 C6 110.7(2) . .
C8 C7 H7A 109.5 . .
C6 C7 H7A 109.5 . .
C8 C7 H7B 109.5 . .
C6 C7 H7B 109.5 . .
H7A C7 H7B 108.1 . .
N1 C8 C7 109.29(18) . .
N1 C8 H8A 109.8 . .
C7 C8 H8A 109.8 . .
N1 C8 H8B 109.8 . .
C7 C8 H8B 109.8 . .
H8A C8 H8B 108.3 . .
O1 C9 C10 106.90(19) . .
O1 C9 H9A 110.3 . .
C10 C9 H9A 110.3 . .
O1 C9 H9B 110.3 . .
C10 C9 H9B 110.3 . .
H9A C9 H9B 108.6 . .
C9 C10 H10A 109.5 . .
C9 C10 H10B 109.5 . .
H10A C10 H10B 109.5 . .
C9 C10 H10C 109.5 . .
H10A C10 H10C 109.5 . .
H10B C10 H10C 109.5 . .
C12 C11 P1 114.48(16) . .
C12 C11 H11A 108.6 . .
P1 C11 H11A 108.6 . .
C12 C11 H11B 108.6 . .
P1 C11 H11B 108.6 . .
H11A C11 H11B 107.6 . .
C11 C12 H12A 109.5 . .
C11 C12 H12B 109.5 . .
H12A C12 H12B 109.5 . .
C11 C12 H12C 109.5 . .
H12A C12 H12C 109.5 . .
H12B C12 H12C 109.5 . .
C14 C13 P1 112.50(16) . .
C14 C13 H13A 109.1 . .
P1 C13 H13A 109.1 . .
C14 C13 H13B 109.1 . .
P1 C13 H13B 109.1 . .
H13A C13 H13B 107.8 . .
C13 C14 H14A 109.5 . .
C13 C14 H14B 109.5 . .
H14A C14 H14B 109.5 . .
C13 C14 H14C 109.5 . .
H14A C14 H14C 109.5 . .
H14B C14 H14C 109.5 . .
C16 C15 P1 116.36(16) . .
C16 C15 H15A 108.2 . .
P1 C15 H15A 108.2 . .
C16 C15 H15B 108.2 . .
P1 C15 H15B 108.2 . .
H15A C15 H15B 107.4 . .
C15 C16 H16A 109.5 . .
C15 C16 H16B 109.5 . .
H16A C16 H16B 109.5 . .
C15 C16 H16C 109.5 . .
H16A C16 H16C 109.5 . .
H16B C16 H16C 109.5 . .

loop_
_geom_bond_atom_site_label_1
_geom_bond_atom_site_label_2
_geom_bond_distance
_geom_bond_site_symmetry_2
Pd1 C1 1.986(2) .
Pd1 C1 1.986(2) 3_666
Pd1 P1 2.3315(8) .
Pd1 P1 2.3315(8) 3_666
P1 C13 1.821(2) .
P1 C15 1.825(2) .
P1 C11 1.826(2) .
O1 C3 1.318(3) .
O1 C9 1.474(3) .
N1 C3 1.308(3) .
N1 C4 1.475(3) .
N1 C8 1.483(3) .
C1 C2 1.209(3) .
F1 B1 1.384(4) .
B1 F4 1.342(4) .
B1 F3 1.348(4) .
B1 F2 1.349(4) .
C2 C3 1.419(3) .
C4 C5 1.522(3) .
C4 H4A 0.9900 .
C4 H4B 0.9900 .
C5 C6 1.529(3) .
C5 H5A 0.9900 .
C5 H5B 0.9900 .
C6 C7 1.524(3) .
C6 H6A 0.9900 .
C6 H6B 0.9900 .
C7 C8 1.519(3) .
C7 H7A 0.9900 .
C7 H7B 0.9900 .
C8 H8A 0.9900 .
C8 H8B 0.9900 .
C9 C10 1.494(3) .
C9 H9A 0.9900 .
C9 H9B 0.9900 .
C10 H10A 0.9800 .
C10 H10B 0.9800 .
C10 H10C 0.9800 .
C11 C12 1.524(3) .
C11 H11A 0.9900 .
C11 H11B 0.9900 .
C12 H12A 0.9800 .
C12 H12B 0.9800 .
C12 H12C 0.9800 .
C13 C14 1.528(3) .
C13 H13A 0.9900 .
C13 H13B 0.9900 .
C14 H14A 0.9800 .
C14 H14B 0.9800 .
C14 H14C 0.9800 .
C15 C16 1.529(3) .
C15 H15A 0.9900 .
C15 H15B 0.9900 .
C16 H16A 0.9800 .
C16 H16B 0.9800 .
C16 H16C 0.9800 .
